data_2236542
loop_
_publ_author_name
'Sharif, Hafiz Muhammad Adeel'
'Alvi, Dildar Ahmed'
'Yousuf, S.'

_publ_section_title
;
 2-[(<i>E</i>)-(Naphthalen-2-yl)iminomethyl]phenol
;
_journal_coeditor_code PV2571
_journal_issue 9
_journal_name_full 'Acta Crystallographica Section E'
_journal_page_first o2629
_journal_paper_doi 10.1107/S1600536812033843
_journal_volume 68
_journal_year 2012
_chemical_formula_iupac 'C17 H13 N O'
_chemical_formula_moiety 'C17 H13 N O'
_chemical_formula_sum 'C17 H13 N O'
_chemical_formula_weight 247.28
_chemical_name_systematic
;
2-[(<i>E</i>)-(Naphthalen-2-yl)iminomethyl]phenol
;
_space_group_IT_number 29
_symmetry_cell_setting orthorhombic
_symmetry_space_group_name_Hall 'P 2c -2ac'
_symmetry_space_group_name_H-M 'P c a 21'
_atom_sites_solution_hydrogens geom
_atom_sites_solution_primary direct
_atom_sites_solution_secondary difmap
_audit_creation_method SHELXL-97
_cell_angle_alpha 90.00
_cell_angle_beta 90.00
_cell_angle_gamma 90.00
_cell_formula_units_Z 4
_cell_length_a 13.6348(17)
_cell_length_b 5.8768(7)
_cell_length_c 15.869(2)
_cell_measurement_reflns_used 1294
_cell_measurement_temperature 273(2)
_cell_measurement_theta_max 27.80
_cell_measurement_theta_min 2.57
_cell_volume 1271.6(3)
_computing_cell_refinement 'SAINT (Bruker, 2000)'
_computing_data_collection 'SMART (Bruker, 2000)'
_computing_data_reduction 'SAINT (Bruker, 2000)'
_computing_molecular_graphics 'SHELXTL (Sheldrick, 2008)'
_computing_publication_material
;
SHELXTL (Sheldrick, 2008), PARST (Nardelli, 1995) and PLATON
(Spek, 2009)
;
_computing_structure_refinement 'SHELXL97 (Sheldrick, 2008)'
_computing_structure_solution 'SHELXS97 (Sheldrick, 2008)'
_diffrn_ambient_temperature 273(2)
_diffrn_measured_fraction_theta_full 0.997
_diffrn_measured_fraction_theta_max 0.997
_diffrn_measurement_device_type
;
Bruker SMART APEX CCD area-detector
;
_diffrn_measurement_method '\w scan'
_diffrn_radiation_monochromator graphite
_diffrn_radiation_source 'fine-focus sealed tube'
_diffrn_radiation_type MoK\a
_diffrn_radiation_wavelength 0.71073
_diffrn_reflns_av_R_equivalents 0.0312
_diffrn_reflns_av_sigmaI/netI 0.0380
_diffrn_reflns_limit_h_max 16
_diffrn_reflns_limit_h_min -16
_diffrn_reflns_limit_k_max 6
_diffrn_reflns_limit_k_min -7
_diffrn_reflns_limit_l_max 19
_diffrn_reflns_limit_l_min -19
_diffrn_reflns_number 6852
_diffrn_reflns_theta_full 25.50
_diffrn_reflns_theta_max 25.50
_diffrn_reflns_theta_min 2.57
_diffrn_standards_number 0
_exptl_absorpt_coefficient_mu 0.080
_exptl_absorpt_correction_T_max 0.9920
_exptl_absorpt_correction_T_min 0.9880
_exptl_absorpt_correction_type multi-scan
_exptl_absorpt_process_details '(SADABS; Bruker, 2000)'
_exptl_crystal_colour Yellow
_exptl_crystal_density_diffrn 1.292
_exptl_crystal_density_method 'not measured'
_exptl_crystal_description Block
_exptl_crystal_F_000 520
_exptl_crystal_size_max 0.15
_exptl_crystal_size_mid 0.13
_exptl_crystal_size_min 0.10
_refine_diff_density_max 0.080
_refine_diff_density_min -0.091
_refine_ls_abs_structure_details 'Not determined; Friedel pairs (1082) were not merged.'
_refine_ls_extinction_method none
_refine_ls_goodness_of_fit_ref 0.997
_refine_ls_hydrogen_treatment mixed
_refine_ls_matrix_type full
_refine_ls_number_parameters 176
_refine_ls_number_reflns 2300
_refine_ls_number_restraints 2
_refine_ls_restrained_S_all 0.999
_refine_ls_R_factor_all 0.0641
_refine_ls_R_factor_gt 0.0376
_refine_ls_shift/su_max 0.000
_refine_ls_shift/su_mean 0.000
_refine_ls_structure_factor_coef Fsqd
_refine_ls_weighting_details 'calc w=1/[\s^2^(Fo^2^)+(0.0383P)^2^] where P=(Fo^2^+2Fc^2^)/3'
_refine_ls_weighting_scheme calc
_refine_ls_wR_factor_gt 0.0780
_refine_ls_wR_factor_ref 0.0890
_reflns_number_gt 1655
_reflns_number_total 2300
_reflns_threshold_expression I>2sigma(I)
_cod_data_source_file pv2571.cif
_cod_data_source_block I
_cod_original_cell_volume 1271.5(3)
_cod_database_code 2236542
_cod_database_fobs_code 2236542

loop_
_symmetry_equiv_pos_as_xyz
'x, y, z'
'-x, -y, z+1/2'
'x+1/2, -y, z'
'-x+1/2, y, z+1/2'

loop_
_atom_site_type_symbol
_atom_site_label
_atom_site_fract_x
_atom_site_fract_y
_atom_site_fract_z
_atom_site_U_iso_or_equiv
_atom_site_adp_type
_atom_site_calc_flag
_atom_site_refinement_flags
_atom_site_occupancy
_atom_site_symmetry_multiplicity
O O1 0.51540(13) 1.1177(3) 0.40612(13) 0.0846(6) Uani d D 1 1
N N1 0.58509(13) 0.7914(3) 0.50171(12) 0.0592(5) Uani d . 1 1
C C1 0.73882(15) 0.8452(4) 0.56875(14) 0.0542(5) Uani d . 1 1
H H1B 0.7413 0.9851 0.5415 0.065 Uiso calc R 1 1
C C2 0.81650(15) 0.7835(4) 0.62265(13) 0.0519(5) Uani d . 1 1
C C3 0.89755(15) 0.9265(4) 0.63756(14) 0.0626(6) Uani d . 1 1
H H3A 0.9012 1.0662 0.6103 0.075 Uiso calc R 1 1
C C4 0.97028(19) 0.8641(4) 0.69100(17) 0.0718(7) Uani d . 1 1
H H4A 1.0229 0.9616 0.7001 0.086 Uiso calc R 1 1
C C5 0.96686(19) 0.6547(5) 0.73249(15) 0.0707(7) Uani d . 1 1
H H5A 1.0167 0.6140 0.7695 0.085 Uiso calc R 1 1
C C6 0.89085(18) 0.5111(4) 0.71880(14) 0.0664(7) Uani d . 1 1
H H6A 0.8901 0.3702 0.7455 0.080 Uiso calc R 1 1
C C7 0.81231(16) 0.5715(4) 0.66451(13) 0.0552(6) Uani d . 1 1
C C8 0.73097(17) 0.4295(4) 0.64880(16) 0.0662(7) Uani d . 1 1
H H8A 0.7274 0.2883 0.6750 0.079 Uiso calc R 1 1
C C9 0.65784(16) 0.4950(4) 0.59615(17) 0.0694(7) Uani d . 1 1
H H9A 0.6051 0.3977 0.5869 0.083 Uiso calc R 1 1
C C10 0.66026(15) 0.7071(3) 0.55524(14) 0.0527(5) Uani d . 1 1
C C11 0.50538(16) 0.6824(4) 0.49001(14) 0.0591(6) Uani d . 1 1
H H11A 0.4976 0.5400 0.5147 0.071 Uiso calc R 1 1
C C12 0.42625(15) 0.7755(4) 0.43905(13) 0.0538(6) Uani d . 1 1
C C13 0.33980(16) 0.6545(4) 0.43146(16) 0.0676(6) Uani d . 1 1
H H13A 0.3340 0.5137 0.4577 0.081 Uiso calc R 1 1
C C14 0.26177(19) 0.7392(5) 0.38553(15) 0.0753(7) Uani d . 1 1
H H14A 0.2040 0.6559 0.3808 0.090 Uiso calc R 1 1
C C15 0.27038(18) 0.9489(5) 0.34667(16) 0.0738(7) Uani d . 1 1
H H15A 0.2179 1.0067 0.3159 0.089 Uiso calc R 1 1
C C16 0.35529(17) 1.0725(5) 0.35294(16) 0.0709(7) Uani d . 1 1
H H16A 0.3606 1.2121 0.3257 0.085 Uiso calc R 1 1
C C17 0.43405(15) 0.9890(4) 0.40022(15) 0.0596(6) Uani d . 1 1
H H1C 0.5580(15) 1.045(4) 0.4354(15) 0.085(9) Uiso d D 1 1

loop_
_atom_site_aniso_label
_atom_site_aniso_U_11
_atom_site_aniso_U_22
_atom_site_aniso_U_33
_atom_site_aniso_U_12
_atom_site_aniso_U_13
_atom_site_aniso_U_23
O1 0.0667(11) 0.0733(12) 0.1138(16) -0.0103(10) -0.0150(11) 0.0200(12)
N1 0.0481(10) 0.0643(12) 0.0652(12) 0.0001(9) -0.0006(9) 0.0003(10)
C1 0.0549(12) 0.0528(13) 0.0549(13) 0.0019(10) 0.0028(11) 0.0091(11)
C2 0.0526(12) 0.0541(13) 0.0490(13) 0.0030(10) 0.0050(10) 0.0028(12)
C3 0.0625(14) 0.0623(15) 0.0628(15) -0.0067(12) -0.0046(12) 0.0083(13)
C4 0.0656(16) 0.080(2) 0.0693(15) -0.0074(13) -0.0103(14) -0.0022(15)
C5 0.0682(16) 0.0849(19) 0.0589(14) 0.0102(14) -0.0107(12) 0.0035(15)
C6 0.0729(17) 0.0688(15) 0.0576(16) 0.0126(14) 0.0048(14) 0.0094(13)
C7 0.0581(13) 0.0592(14) 0.0484(13) 0.0059(11) 0.0069(11) 0.0063(12)
C8 0.0656(16) 0.0570(14) 0.0759(17) -0.0038(12) 0.0015(14) 0.0200(13)
C9 0.0588(14) 0.0648(16) 0.0847(17) -0.0092(12) 0.0021(14) 0.0113(15)
C10 0.0483(12) 0.0548(14) 0.0551(13) 0.0041(10) 0.0036(12) 0.0051(12)
C11 0.0591(14) 0.0567(13) 0.0616(15) 0.0047(11) 0.0037(12) -0.0055(12)
C12 0.0506(12) 0.0585(14) 0.0523(13) 0.0013(11) 0.0029(10) -0.0084(12)
C13 0.0669(14) 0.0712(16) 0.0649(15) -0.0051(13) -0.0020(13) -0.0112(14)
C14 0.0649(15) 0.095(2) 0.0659(17) -0.0086(14) -0.0118(13) -0.0116(16)
C15 0.0617(15) 0.096(2) 0.0642(16) 0.0132(14) -0.0109(13) -0.0180(16)
C16 0.0726(16) 0.0752(18) 0.0649(16) 0.0103(14) -0.0071(15) -0.0064(14)
C17 0.0521(13) 0.0641(15) 0.0627(15) 0.0007(11) 0.0031(12) -0.0067(13)

loop_
_atom_type_symbol
_atom_type_description
_atom_type_scat_dispersion_real
_atom_type_scat_dispersion_imag
_atom_type_scat_source
C C 0.0033 0.0016 'International Tables Vol C Tables 4.2.6.8 and 6.1.1.4'
H H 0.0000 0.0000 'International Tables Vol C Tables 4.2.6.8 and 6.1.1.4'
N N 0.0061 0.0033 'International Tables Vol C Tables 4.2.6.8 and 6.1.1.4'
O O 0.0106 0.0060 'International Tables Vol C Tables 4.2.6.8 and 6.1.1.4'

loop_
_geom_angle_atom_site_label_1
_geom_angle_atom_site_label_2
_geom_angle_atom_site_label_3
_geom_angle
C17 O1 H1C 108.4(18)
C11 N1 C10 121.78(19)
C10 C1 C2 122.3(2)
C10 C1 H1B 118.9
C2 C1 H1B 118.9
C3 C2 C1 122.6(2)
C3 C2 C7 118.60(19)
C1 C2 C7 118.80(19)
C4 C3 C2 121.2(2)
C4 C3 H3A 119.4
C2 C3 H3A 119.4
C3 C4 C5 120.6(2)
C3 C4 H4A 119.7
C5 C4 H4A 119.7
C6 C5 C4 119.9(2)
C6 C5 H5A 120.0
C4 C5 H5A 120.0
C5 C6 C7 121.3(2)
C5 C6 H6A 119.4
C7 C6 H6A 119.4
C8 C7 C2 118.1(2)
C8 C7 C6 123.5(2)
C2 C7 C6 118.4(2)
C9 C8 C7 121.3(2)
C9 C8 H8A 119.4
C7 C8 H8A 119.4
C8 C9 C10 121.2(2)
C8 C9 H9A 119.4
C10 C9 H9A 119.4
C1 C10 C9 118.3(2)
C1 C10 N1 116.99(18)
C9 C10 N1 124.66(19)
N1 C11 C12 121.6(2)
N1 C11 H11A 119.2
C12 C11 H11A 119.2
C13 C12 C17 119.1(2)
C13 C12 C11 119.2(2)
C17 C12 C11 121.6(2)
C12 C13 C14 121.2(2)
C12 C13 H13A 119.4
C14 C13 H13A 119.4
C13 C14 C15 119.4(2)
C13 C14 H14A 120.3
C15 C14 H14A 120.3
C16 C15 C14 120.8(2)
C16 C15 H15A 119.6
C14 C15 H15A 119.6
C15 C16 C17 120.1(3)
C15 C16 H16A 120.0
C17 C16 H16A 120.0
O1 C17 C16 118.2(2)
O1 C17 C12 122.3(2)
C16 C17 C12 119.4(2)

loop_
_geom_bond_atom_site_label_1
_geom_bond_atom_site_label_2
_geom_bond_distance
O1 C17 1.346(3)
O1 H1C 0.86(2)
N1 C11 1.275(2)
N1 C10 1.421(2)
C1 C10 1.361(3)
C1 C2 1.409(3)
C1 H1B 0.9300
C2 C3 1.408(3)
C2 C7 1.413(3)
C3 C4 1.355(3)
C3 H3A 0.9300
C4 C5 1.396(3)
C4 H4A 0.9300
C5 C6 1.354(3)
C5 H5A 0.9300
C6 C7 1.419(3)
C6 H6A 0.9300
C7 C8 1.410(3)
C8 C9 1.356(3)
C8 H8A 0.9300
C9 C10 1.406(3)
C9 H9A 0.9300
C11 C12 1.455(3)
C11 H11A 0.9300
C12 C13 1.382(3)
C12 C17 1.402(3)
C13 C14 1.382(3)
C13 H13A 0.9300
C14 C15 1.383(3)
C14 H14A 0.9300
C15 C16 1.370(3)
C15 H15A 0.9300
C16 C17 1.399(3)
C16 H16A 0.9300

loop_
_geom_hbond_atom_site_label_D
_geom_hbond_atom_site_label_H
_geom_hbond_atom_site_label_A
_geom_hbond_distance_DH
_geom_hbond_distance_HA
_geom_hbond_distance_DA
_geom_hbond_angle_DHA
_geom_hbond_publ_flag
O1 H1C N1 0.86(2) 1.86(2) 2.623(3) 147(2) yes

loop_
_geom_torsion_atom_site_label_1
_geom_torsion_atom_site_label_2
_geom_torsion_atom_site_label_3
_geom_torsion_atom_site_label_4
_geom_torsion
C10 C1 C2 C3 -179.4(2)
C10 C1 C2 C7 -0.4(3)
C1 C2 C3 C4 178.8(2)
C7 C2 C3 C4 -0.2(3)
C2 C3 C4 C5 0.3(4)
C3 C4 C5 C6 0.7(4)
C4 C5 C6 C7 -1.8(4)
C3 C2 C7 C8 -179.76(19)
C1 C2 C7 C8 1.2(3)
C3 C2 C7 C6 -0.9(3)
C1 C2 C7 C6 -179.89(19)
C5 C6 C7 C8 -179.3(2)
C5 C6 C7 C2 1.9(3)
C2 C7 C8 C9 -1.0(3)
C6 C7 C8 C9 -179.8(2)
C7 C8 C9 C10 -0.1(4)
C2 C1 C10 C9 -0.7(3)
C2 C1 C10 N1 177.97(18)
C8 C9 C10 C1 0.9(3)
C8 C9 C10 N1 -177.6(2)
C11 N1 C10 C1 -174.8(2)
C11 N1 C10 C9 3.8(3)
C10 N1 C11 C12 176.38(18)
N1 C11 C12 C13 -177.2(2)
N1 C11 C12 C17 0.2(3)
C17 C12 C13 C14 0.8(3)
C11 C12 C13 C14 178.27(19)
C12 C13 C14 C15 -0.1(3)
C13 C14 C15 C16 0.3(4)
C14 C15 C16 C17 -1.1(4)
C15 C16 C17 O1 -178.7(2)
C15 C16 C17 C12 1.7(3)
C13 C12 C17 O1 178.9(2)
C11 C12 C17 O1 1.5(3)
C13 C12 C17 C16 -1.6(3)
C11 C12 C17 C16 -179.0(2)

loop_
_cod_related_entry_id
_cod_related_entry_database
_cod_related_entry_code
1 ChemSpider 15123032
